data_4326890
loop_
_publ_author_name
'Helen C. Aspinall'
'John Bacsa'
'Anthony C. Jones'
'Jacqueline S. Wrench'
'Kate Black'
'Paul R. Chalker'
'Peter J. King'
'Paul Marshall'
'Matthew Werner'
'Hywel O. Davies'
'Rajesh Odedra'

_publ_section_title
;
 Ce(IV) Complexes with Donor-Functionalized Alkoxide Ligands: Improved
 Precursors for Chemical Vapor Deposition of CeO2
;
_journal_name_full 'Inorganic Chemistry'
_journal_page_first 11644
_journal_page_last 11652
_journal_paper_doi 10.1021/ic201593s
_journal_volume 50
_journal_year 2011
_chemical_formula_sum 'C49 H86 Ce2 N4 O13'
_chemical_formula_weight 1219.46
_chemical_name_systematic
; 
 ? 
;
_space_group_IT_number 4
_symmetry_cell_setting monoclinic
_symmetry_space_group_name_Hall 'P 2yb'
_symmetry_space_group_name_H-M 'P 1 21 1'
_atom_sites_solution_hydrogens geom
_atom_sites_solution_primary direct
_atom_sites_solution_secondary difmap
_audit_creation_method SHELXL-97
_cell_angle_alpha 90.00
_cell_angle_beta 99.530(4)
_cell_angle_gamma 90.00
_cell_formula_units_Z 2
_cell_length_a 10.791(3)
_cell_length_b 18.425(5)
_cell_length_c 14.533(4)
_cell_measurement_temperature 100(2)
_cell_volume 2849.6(14)
_computing_structure_refinement 'SHELXL-97 (Sheldrick, 1997)'
_computing_structure_solution 'SHELXS-97 (Sheldrick, 1990)'
_diffrn_ambient_temperature 100(2)
_diffrn_measured_fraction_theta_full 0.760
_diffrn_measured_fraction_theta_max 0.760
_diffrn_radiation_monochromator graphite
_diffrn_radiation_source 'fine-focus sealed tube'
_diffrn_radiation_type MoK\a
_diffrn_radiation_wavelength 0.71073
_diffrn_reflns_av_R_equivalents 0.0237
_diffrn_reflns_av_sigmaI/netI 0.0534
_diffrn_reflns_limit_h_max 13
_diffrn_reflns_limit_h_min -14
_diffrn_reflns_limit_k_max 7
_diffrn_reflns_limit_k_min -23
_diffrn_reflns_limit_l_max 7
_diffrn_reflns_limit_l_min -14
_diffrn_reflns_number 7333
_diffrn_reflns_theta_full 27.48
_diffrn_reflns_theta_max 27.48
_diffrn_reflns_theta_min 1.91
_exptl_absorpt_coefficient_mu 1.637
_exptl_absorpt_correction_T_max 0.7355
_exptl_absorpt_correction_T_min 0.5605
_exptl_absorpt_correction_type numerical
_exptl_absorpt_process_details SADABS
_exptl_crystal_colour Yellow
_exptl_crystal_density_diffrn 1.421
_exptl_crystal_description Prism
_exptl_crystal_F_000 1256
_exptl_crystal_size_max 0.40
_exptl_crystal_size_mid 0.30
_exptl_crystal_size_min 0.20
_refine_diff_density_max 0.962
_refine_diff_density_min -0.430
_refine_diff_density_rms 0.096
_refine_ls_abs_structure_details 'Flack H D (1983), Acta Cryst. A39, 876-881'
_refine_ls_abs_structure_Flack 0.440(16)
_refine_ls_extinction_method none
_refine_ls_goodness_of_fit_ref 1.057
_refine_ls_hydrogen_treatment mixed
_refine_ls_matrix_type full
_refine_ls_number_parameters 636
_refine_ls_number_reflns 5942
_refine_ls_number_restraints 1
_refine_ls_restrained_S_all 1.057
_refine_ls_R_factor_all 0.0347
_refine_ls_R_factor_gt 0.0324
_refine_ls_shift/su_max 0.001
_refine_ls_shift/su_mean 0.000
_refine_ls_structure_factor_coef Fsqd
_refine_ls_weighting_details 'calc w=1/[\s^2^(Fo^2^)+(0.0483P)^2^+0.0000P] where P=(Fo^2^+2Fc^2^)/3'
_refine_ls_weighting_scheme calc
_refine_ls_wR_factor_gt 0.0831
_refine_ls_wR_factor_ref 0.0839
_reflns_number_gt 5565
_reflns_number_total 5942
_reflns_threshold_expression >2sigma(I)
_cod_data_source_file ic201593s_si_002_2.cif
_cod_data_source_block c:\data\bruker\dept\tjones\jw1442\work\jw145m
_cod_database_code 4326890

loop_
_symmetry_equiv_pos_as_xyz
'x, y, z'
'-x, y+1/2, -z'

loop_
_atom_site_label
_atom_site_type_symbol
_atom_site_fract_x
_atom_site_fract_y
_atom_site_fract_z
_atom_site_U_iso_or_equiv
_atom_site_adp_type
_atom_site_occupancy
_atom_site_symmetry_multiplicity
_atom_site_calc_flag
_atom_site_refinement_flags
Ce1 Ce 0.36599(3) 0.513562(19) 0.62636(3) 0.01289(11) Uani 1 1 d .
Ce2 Ce 0.36347(3) 0.486261(18) 0.85601(3) 0.01353(11) Uani 1 1 d .
O1 O 0.4495(4) 0.5766(3) 0.7681(4) 0.0176(12) Uani 1 1 d .
O2 O 0.7010(4) 0.6746(3) 0.6905(4) 0.0237(14) Uani 1 1 d .
O3 O 0.4619(4) 0.4250(3) 0.7362(4) 0.0176(12) Uani 1 1 d .
O4 O 0.7093(4) 0.3278(3) 0.8798(4) 0.0221(13) Uani 1 1 d .
O5 O 0.2467(4) 0.4972(2) 0.7254(3) 0.0160(12) Uani 1 1 d .
O8 O 0.2663(4) 0.3963(3) 0.9046(4) 0.0218(13) Uani 1 1 d .
O9 O 0.1277(7) 0.3046(4) 1.0814(5) 0.049(2) Uani 1 1 d .
O6 O 0.4280(4) 0.5391(3) 0.9904(4) 0.0189(12) Uani 1 1 d .
O10 O 0.4402(4) 0.4573(3) 0.5103(4) 0.0169(11) Uani 1 1 d .
O11 O 0.1874(5) 0.3376(3) 0.4172(4) 0.0236(14) Uani 1 1 d .
O12 O 0.2654(4) 0.5939(3) 0.5459(4) 0.0187(12) Uani 1 1 d .
O13 O 0.1311(5) 0.7005(3) 0.3452(5) 0.0292(15) Uani 1 1 d .
O7 O 0.1651(5) 0.6520(3) 1.0179(4) 0.0283(15) Uani 1 1 d .
N1 N 0.5726(4) 0.5862(3) 0.6253(5) 0.0136(14) Uani 1 1 d .
N2 N 0.5734(5) 0.4124(3) 0.9121(4) 0.0148(14) Uani 1 1 d .
N3 N 0.2044(5) 0.5745(3) 0.9060(5) 0.0197(15) Uani 1 1 d .
N4 N 0.2224(5) 0.4104(3) 0.5429(5) 0.0165(15) Uani 1 1 d .
C1 C 0.5452(6) 0.6291(4) 0.7802(6) 0.0136(17) Uani 1 1 d .
C2 C 0.6061(6) 0.6279(4) 0.6936(6) 0.0163(19) Uani 1 1 d .
C3 C 0.7420(6) 0.6614(4) 0.6018(6) 0.0214(19) Uani 1 1 d .
H3A H 0.8303 0.6444 0.6115 0.026 Uiso 1 1 calc R
H3B H 0.7354 0.7062 0.5637 0.026 Uiso 1 1 calc R
C4 C 0.6531(6) 0.6023(4) 0.5537(6) 0.0175(18) Uani 1 1 d .
C5 C 0.5726(7) 0.6290(4) 0.4659(6) 0.024(2) Uani 1 1 d .
H5A H 0.5166 0.5900 0.4387 0.036 Uiso 1 1 calc R
H5B H 0.6263 0.6441 0.4212 0.036 Uiso 1 1 calc R
H5C H 0.5223 0.6704 0.4806 0.036 Uiso 1 1 calc R
C6 C 0.7268(6) 0.5343(4) 0.5337(6) 0.0216(18) Uani 1 1 d .
H6A H 0.7824 0.5193 0.5908 0.032 Uiso 1 1 calc R
H6B H 0.7772 0.5453 0.4852 0.032 Uiso 1 1 calc R
H6C H 0.6679 0.4950 0.5123 0.032 Uiso 1 1 calc R
C7 C 0.6448(7) 0.6122(5) 0.8650(6) 0.023(2) Uani 1 1 d .
H7A H 0.6056 0.6110 0.9211 0.035 Uiso 1 1 calc R
H7B H 0.7098 0.6499 0.8717 0.035 Uiso 1 1 calc R
H7C H 0.6830 0.5649 0.8565 0.035 Uiso 1 1 calc R
C8 C 0.4852(7) 0.7043(4) 0.7889(6) 0.0234(19) Uani 1 1 d .
H8A H 0.4219 0.7135 0.7336 0.035 Uiso 1 1 calc R
H8B H 0.5503 0.7418 0.7940 0.035 Uiso 1 1 calc R
H8C H 0.4451 0.7053 0.8447 0.035 Uiso 1 1 calc R
C9 C 0.5563(7) 0.3733(4) 0.7491(6) 0.0183(19) Uani 1 1 d .
C10 C 0.6114(6) 0.3733(4) 0.8512(6) 0.019(2) Uani 1 1 d .
C11 C 0.7393(7) 0.3354(4) 0.9794(6) 0.024(2) Uani 1 1 d .
H11A H 0.8295 0.3469 0.9987 0.029 Uiso 1 1 calc R
H11B H 0.7199 0.2901 1.0109 0.029 Uiso 1 1 calc R
C12 C 0.6558(6) 0.3990(4) 1.0040(6) 0.0181(18) Uani 1 1 d .
C13 C 0.7333(7) 0.4671(4) 1.0315(6) 0.032(2) Uani 1 1 d .
H13A H 0.7737 0.4827 0.9792 0.048 Uiso 1 1 calc R
H13B H 0.7978 0.4565 1.0857 0.048 Uiso 1 1 calc R
H13C H 0.6782 0.5058 1.0474 0.048 Uiso 1 1 calc R
C14 C 0.5756(7) 0.3772(5) 1.0759(6) 0.029(2) Uani 1 1 d .
H14A H 0.5195 0.4174 1.0854 0.043 Uiso 1 1 calc R
H14B H 0.6300 0.3658 1.1350 0.043 Uiso 1 1 calc R
H14C H 0.5254 0.3345 1.0537 0.043 Uiso 1 1 calc R
C15 C 0.4987(6) 0.2983(4) 0.7225(6) 0.024(2) Uani 1 1 d .
H15A H 0.4378 0.2863 0.7633 0.035 Uiso 1 1 calc R
H15B H 0.5654 0.2616 0.7298 0.035 Uiso 1 1 calc R
H15C H 0.4563 0.2991 0.6575 0.035 Uiso 1 1 calc R
C16 C 0.6605(7) 0.3905(4) 0.6930(6) 0.022(2) Uani 1 1 d .
H16A H 0.6247 0.3938 0.6266 0.034 Uiso 1 1 calc R
H16B H 0.7238 0.3519 0.7024 0.034 Uiso 1 1 calc R
H16C H 0.6999 0.4368 0.7141 0.034 Uiso 1 1 calc R
C25 C 0.1936(8) 0.3420(4) 0.9383(7) 0.028(2) Uani 1 1 d .
C26 C 0.1987(8) 0.3557(5) 1.0407(7) 0.028(2) Uani 1 1 d .
H26A H 0.2872 0.3537 1.0724 0.034 Uiso 1 1 calc R
H26B H 0.1662 0.4050 1.0496 0.034 Uiso 1 1 calc R
C27 C 0.1403(11) 0.3141(7) 1.1805(9) 0.062(4) Uani 1 1 d .
H27A H 0.2286 0.3082 1.2089 0.094 Uiso 1 1 calc R
H27B H 0.0892 0.2777 1.2062 0.094 Uiso 1 1 calc R
H27C H 0.1116 0.3628 1.1941 0.094 Uiso 1 1 calc R
C28 C 0.0564(8) 0.3505(6) 0.8910(7) 0.042(3) Uani 1 1 d .
H28A H 0.0235 0.3969 0.9093 0.064 Uiso 1 1 calc R
H28B H 0.0062 0.3107 0.9103 0.064 Uiso 1 1 calc R
H28C H 0.0518 0.3493 0.8231 0.064 Uiso 1 1 calc R
C29 C 0.2466(9) 0.2679(4) 0.9200(7) 0.041(2) Uani 1 1 d .
H29A H 0.2454 0.2618 0.8528 0.061 Uiso 1 1 calc R
H29B H 0.1953 0.2299 0.9423 0.061 Uiso 1 1 calc R
H29C H 0.3332 0.2642 0.9529 0.061 Uiso 1 1 calc R
C17 C 0.3669(6) 0.5855(4) 1.0439(6) 0.0197(19) Uani 1 1 d .
C18 C 0.2394(7) 0.6031(4) 0.9855(6) 0.0222(19) Uani 1 1 d .
C20 C 0.0844(7) 0.6113(5) 0.8638(7) 0.027(2) Uani 1 1 d .
C19 C 0.0480(7) 0.6503(5) 0.9498(6) 0.033(2) Uani 1 1 d .
H19A H 0.0174 0.7001 0.9335 0.040 Uiso 1 1 calc R
H19B H -0.0183 0.6231 0.9747 0.040 Uiso 1 1 calc R
C21 C -0.0121(7) 0.5564(5) 0.8227(7) 0.038(2) Uani 1 1 d .
H21A H 0.0123 0.5354 0.7663 0.057 Uiso 1 1 calc R
H21B H -0.0941 0.5800 0.8067 0.057 Uiso 1 1 calc R
H21C H -0.0172 0.5178 0.8683 0.057 Uiso 1 1 calc R
C22 C 0.1175(8) 0.6633(5) 0.7904(7) 0.034(2) Uani 1 1 d .
H22A H 0.1675 0.7035 0.8211 0.052 Uiso 1 1 calc R
H22B H 0.0401 0.6824 0.7535 0.052 Uiso 1 1 calc R
H22C H 0.1661 0.6375 0.7494 0.052 Uiso 1 1 calc R
C23 C 0.4409(7) 0.6556(4) 1.0667(7) 0.032(2) Uani 1 1 d .
H23A H 0.5262 0.6440 1.0979 0.047 Uiso 1 1 calc R
H23B H 0.3990 0.6856 1.1080 0.047 Uiso 1 1 calc R
H23C H 0.4449 0.6822 1.0089 0.047 Uiso 1 1 calc R
C24 C 0.3461(7) 0.5477(6) 1.1347(6) 0.029(2) Uani 1 1 d .
H24A H 0.3072 0.5001 1.1199 0.043 Uiso 1 1 calc R
H24B H 0.2908 0.5775 1.1663 0.043 Uiso 1 1 calc R
H24C H 0.4271 0.5413 1.1757 0.043 Uiso 1 1 calc R
C30 C 0.3821(6) 0.4107(4) 0.4413(6) 0.0169(17) Uani 1 1 d .
C31 C 0.2588(6) 0.3880(4) 0.4708(6) 0.0179(19) Uani 1 1 d .
C32 C 0.0763(7) 0.3289(4) 0.4621(6) 0.026(2) Uani 1 1 d .
H32A H 0.0596 0.2769 0.4719 0.032 Uiso 1 1 calc R
H32B H 0.0015 0.3505 0.4232 0.032 Uiso 1 1 calc R
C33 C 0.1068(6) 0.3683(4) 0.5554(6) 0.0193(19) Uani 1 1 d .
C34 C 0.1457(7) 0.3158(5) 0.6352(6) 0.033(2) Uani 1 1 d .
H34A H 0.2073 0.2813 0.6181 0.050 Uiso 1 1 calc R
H34B H 0.0718 0.2893 0.6482 0.050 Uiso 1 1 calc R
H34C H 0.1834 0.3428 0.6910 0.050 Uiso 1 1 calc R
C35 C 0.0033(7) 0.4184(5) 0.5746(7) 0.034(2) Uani 1 1 d .
H35A H 0.0332 0.4474 0.6304 0.051 Uiso 1 1 calc R
H35B H -0.0695 0.3896 0.5849 0.051 Uiso 1 1 calc R
H35C H -0.0211 0.4507 0.5211 0.051 Uiso 1 1 calc R
C36 C 0.3548(6) 0.4496(5) 0.3476(5) 0.0196(19) Uani 1 1 d .
H36A H 0.3072 0.4940 0.3541 0.029 Uiso 1 1 calc R
H36B H 0.3055 0.4177 0.3014 0.029 Uiso 1 1 calc R
H36C H 0.4342 0.4620 0.3270 0.029 Uiso 1 1 calc R
C37 C 0.4622(6) 0.3426(4) 0.4348(6) 0.0213(18) Uani 1 1 d .
H37A H 0.5450 0.3568 0.4218 0.032 Uiso 1 1 calc R
H37B H 0.4205 0.3113 0.3845 0.032 Uiso 1 1 calc R
H37C H 0.4721 0.3161 0.4941 0.032 Uiso 1 1 calc R
C38 C 0.1854(6) 0.6474(4) 0.4973(6) 0.020(2) Uani 1 1 d .
C39 C 0.2075(7) 0.6479(4) 0.3968(6) 0.024(2) Uani 1 1 d .
H39A H 0.2970 0.6587 0.3951 0.028 Uiso 1 1 calc R
H39B H 0.1881 0.5995 0.3686 0.028 Uiso 1 1 calc R
C40 C 0.1531(8) 0.7052(5) 0.2532(7) 0.035(2) Uani 1 1 d .
H40A H 0.2438 0.7072 0.2530 0.053 Uiso 1 1 calc R
H40B H 0.1133 0.7492 0.2240 0.053 Uiso 1 1 calc R
H40C H 0.1176 0.6625 0.2182 0.053 Uiso 1 1 calc R
C41 C 0.2196(7) 0.7207(4) 0.5432(6) 0.028(2) Uani 1 1 d .
H41A H 0.2015 0.7202 0.6071 0.042 Uiso 1 1 calc R
H41B H 0.1702 0.7589 0.5073 0.042 Uiso 1 1 calc R
H41C H 0.3093 0.7301 0.5446 0.042 Uiso 1 1 calc R
C42 C 0.0506(6) 0.6265(4) 0.5014(7) 0.026(2) Uani 1 1 d .
H42A H 0.0345 0.5773 0.4767 0.038 Uiso 1 1 calc R
H42B H -0.0064 0.6606 0.4638 0.038 Uiso 1 1 calc R
H42C H 0.0364 0.6281 0.5662 0.038 Uiso 1 1 calc R
C44 C 0.0761(8) -0.0284(7) 0.7238(7) 0.054(3) Uani 1 1 d .
H44 H 0.0195 -0.0681 0.7129 0.064 Uiso 1 1 calc R
C43 C 0.1981(8) -0.0344(6) 0.7072(6) 0.037(2) Uani 1 1 d .
C48 C 0.2783(8) 0.0254(6) 0.7196(7) 0.042(3) Uani 1 1 d .
H48 H 0.3615 0.0216 0.7064 0.050 Uiso 1 1 calc R
C47 C 0.2351(10) 0.0917(7) 0.7519(8) 0.059(3) Uani 1 1 d .
H47 H 0.2896 0.1325 0.7600 0.071 Uiso 1 1 calc R
C46 C 0.1181(10) 0.0977(7) 0.7714(9) 0.073(4) Uani 1 1 d .
H46 H 0.0892 0.1417 0.7946 0.088 Uiso 1 1 calc R
C45 C 0.0396(10) 0.0360(6) 0.7561(9) 0.066(4) Uani 1 1 d .
H45 H -0.0435 0.0398 0.7691 0.080 Uiso 1 1 calc R
C49 C 0.2423(11) -0.1041(7) 0.6752(9) 0.068(4) Uani 1 1 d .
H49A H 0.1951 -0.1439 0.6979 0.102 Uiso 1 1 calc R
H49B H 0.3320 -0.1099 0.6997 0.102 Uiso 1 1 calc R
H49C H 0.2292 -0.1049 0.6069 0.102 Uiso 1 1 calc R

loop_
_atom_site_aniso_label
_atom_site_aniso_U_11
_atom_site_aniso_U_22
_atom_site_aniso_U_33
_atom_site_aniso_U_23
_atom_site_aniso_U_13
_atom_site_aniso_U_12
Ce1 0.01455(15) 0.01099(16) 0.0133(3) 0.00030(16) 0.00286(14) 0.00039(13)
Ce2 0.01686(16) 0.01264(17) 0.0118(3) 0.00008(16) 0.00444(15) -0.00033(14)
O1 0.019(2) 0.013(2) 0.022(4) -0.003(2) 0.007(2) -0.0028(18)
O2 0.025(2) 0.023(3) 0.025(4) -0.007(2) 0.010(2) -0.013(2)
O3 0.025(2) 0.014(2) 0.017(4) 0.006(2) 0.013(2) 0.0053(19)
O4 0.027(3) 0.023(3) 0.015(4) -0.002(2) 0.001(2) 0.007(2)
O5 0.0179(19) 0.016(3) 0.015(3) 0.0006(18) 0.0055(19) 0.0002(17)
O8 0.027(2) 0.022(3) 0.019(4) 0.001(2) 0.007(2) -0.005(2)
O9 0.073(4) 0.050(4) 0.028(5) -0.011(3) 0.021(4) -0.041(4)
O6 0.019(2) 0.022(2) 0.015(3) -0.004(2) 0.002(2) 0.003(2)
O10 0.018(2) 0.016(2) 0.018(3) 0.000(2) 0.006(2) -0.0020(18)
O11 0.023(2) 0.021(3) 0.028(4) -0.013(2) 0.007(3) -0.006(2)
O12 0.027(2) 0.015(2) 0.016(4) 0.007(2) 0.006(2) 0.0056(19)
O13 0.038(3) 0.030(3) 0.020(5) 0.008(3) 0.005(3) 0.019(2)
O7 0.036(3) 0.028(3) 0.022(4) -0.005(3) 0.008(3) 0.012(2)
N1 0.011(2) 0.015(3) 0.017(5) 0.001(2) 0.009(2) 0.001(2)
N2 0.022(3) 0.017(3) 0.005(4) -0.002(2) 0.001(3) 0.002(2)
N3 0.022(3) 0.025(3) 0.010(5) -0.002(3) 0.000(3) 0.008(2)
N4 0.017(3) 0.011(3) 0.021(5) -0.003(3) 0.002(3) 0.000(2)
C1 0.020(3) 0.014(3) 0.010(5) -0.002(3) 0.009(3) -0.007(3)
C2 0.024(3) 0.009(3) 0.015(6) 0.001(3) 0.002(3) -0.005(3)
C3 0.020(3) 0.024(4) 0.024(6) 0.000(3) 0.014(3) -0.006(3)
C4 0.024(3) 0.015(3) 0.013(6) 0.000(3) 0.005(3) -0.004(3)
C5 0.023(3) 0.022(4) 0.027(6) 0.005(3) 0.003(4) 0.001(3)
C6 0.019(3) 0.028(4) 0.020(5) 0.000(3) 0.012(3) -0.001(3)
C7 0.028(4) 0.032(5) 0.009(6) -0.002(3) 0.001(4) -0.006(3)
C8 0.033(4) 0.014(3) 0.026(6) 0.001(3) 0.013(4) 0.003(3)
C9 0.026(3) 0.011(3) 0.015(6) 0.001(3) -0.002(3) 0.002(3)
C10 0.022(3) 0.014(4) 0.023(6) 0.005(3) 0.005(3) -0.001(3)
C11 0.025(4) 0.030(4) 0.017(6) 0.003(3) 0.001(3) 0.008(3)
C12 0.024(3) 0.022(4) 0.008(5) -0.004(3) 0.004(3) 0.001(3)
C13 0.036(4) 0.022(4) 0.036(6) -0.001(3) -0.001(4) -0.001(3)
C14 0.036(4) 0.032(5) 0.020(6) 0.006(4) 0.008(4) 0.001(3)
C15 0.024(3) 0.017(4) 0.030(6) 0.003(3) 0.002(3) -0.001(3)
C16 0.031(4) 0.021(4) 0.016(6) 0.009(3) 0.007(4) 0.010(3)
C25 0.035(4) 0.024(4) 0.027(7) 0.002(4) 0.012(4) -0.008(3)
C26 0.044(5) 0.027(4) 0.017(7) -0.001(4) 0.015(4) -0.015(4)
C27 0.089(8) 0.065(8) 0.041(10) -0.010(6) 0.036(7) -0.035(7)
C28 0.037(5) 0.061(7) 0.030(8) 0.007(5) 0.010(5) -0.024(4)
C29 0.074(6) 0.021(4) 0.033(7) -0.001(4) 0.026(5) -0.010(4)
C17 0.027(3) 0.013(3) 0.018(6) -0.003(3) -0.002(3) 0.005(3)
C18 0.034(4) 0.015(3) 0.020(6) 0.007(3) 0.011(4) 0.006(3)
C20 0.020(3) 0.045(5) 0.015(7) -0.005(4) 0.005(4) 0.016(3)
C19 0.033(4) 0.044(5) 0.021(7) -0.004(4) 0.001(4) 0.016(4)
C21 0.030(4) 0.052(6) 0.032(7) -0.009(5) 0.005(4) 0.009(4)
C22 0.045(5) 0.042(5) 0.018(6) 0.003(4) 0.012(4) 0.027(4)
C23 0.041(4) 0.018(4) 0.035(6) -0.013(4) 0.004(4) 0.000(3)
C24 0.033(4) 0.042(5) 0.012(6) 0.004(4) 0.005(4) 0.002(4)
C30 0.020(3) 0.017(3) 0.017(5) -0.003(3) 0.011(3) -0.001(3)
C31 0.020(3) 0.011(3) 0.020(6) -0.001(3) -0.003(3) 0.000(3)
C32 0.025(4) 0.018(4) 0.036(7) -0.005(4) 0.005(4) -0.009(3)
C33 0.018(3) 0.016(4) 0.026(6) 0.000(3) 0.010(3) -0.001(3)
C34 0.029(4) 0.030(4) 0.039(7) 0.010(4) 0.002(4) -0.010(3)
C35 0.018(3) 0.031(4) 0.054(7) -0.011(4) 0.008(4) -0.008(3)
C36 0.024(3) 0.028(4) 0.008(5) -0.006(3) 0.004(3) -0.001(3)
C37 0.023(3) 0.020(4) 0.022(6) -0.001(3) 0.007(3) 0.003(3)
C38 0.016(3) 0.011(3) 0.031(6) 0.004(3) 0.004(3) 0.005(3)
C39 0.024(4) 0.020(4) 0.027(7) 0.000(3) 0.002(4) 0.012(3)
C40 0.041(5) 0.037(5) 0.028(8) 0.010(4) 0.007(4) 0.003(4)
C41 0.029(4) 0.021(4) 0.034(6) -0.004(4) 0.006(4) 0.002(3)
C42 0.022(3) 0.029(4) 0.028(7) 0.002(4) 0.010(4) 0.008(3)
C44 0.034(4) 0.100(11) 0.025(7) 0.008(6) -0.002(4) 0.012(5)
C43 0.038(4) 0.066(7) 0.006(6) 0.006(4) 0.005(4) -0.002(4)
C48 0.037(4) 0.065(7) 0.023(7) 0.003(5) 0.003(4) -0.016(5)
C47 0.051(6) 0.068(8) 0.053(9) -0.009(6) -0.008(5) -0.004(5)
C46 0.066(7) 0.051(7) 0.091(12) -0.010(7) -0.022(7) 0.016(6)
C45 0.050(6) 0.052(6) 0.084(10) -0.001(6) -0.028(6) 0.006(5)
C49 0.070(7) 0.065(8) 0.063(10) 0.006(7) -0.004(7) 0.009(6)

loop_
_atom_type_symbol
_atom_type_description
_atom_type_scat_dispersion_real
_atom_type_scat_dispersion_imag
_atom_type_scat_source
C C 0.0033 0.0016 'International Tables Vol C Tables 4.2.6.8 and 6.1.1.4'
H H 0.0000 0.0000 'International Tables Vol C Tables 4.2.6.8 and 6.1.1.4'
Ce Ce -0.2486 2.6331 'International Tables Vol C Tables 4.2.6.8 and 6.1.1.4'
N N 0.0061 0.0033 'International Tables Vol C Tables 4.2.6.8 and 6.1.1.4'
O O 0.0106 0.0060 'International Tables Vol C Tables 4.2.6.8 and 6.1.1.4'

loop_
_geom_angle_atom_site_label_1
_geom_angle_atom_site_label_2
_geom_angle_atom_site_label_3
_geom_angle
O12 Ce1 O5 99.52(18)
O12 Ce1 O10 97.16(19)
O5 Ce1 O10 141.66(17)
O12 Ce1 O3 171.3(2)
O5 Ce1 O3 72.07(16)
O10 Ce1 O3 90.99(17)
O12 Ce1 O1 102.99(18)
O5 Ce1 O1 70.63(17)
O10 Ce1 O1 137.64(16)
O3 Ce1 O1 72.51(17)
O12 Ce1 N1 89.93(18)
O5 Ce1 N1 134.33(18)
O10 Ce1 N1 79.64(18)
O3 Ce1 N1 94.50(17)
O1 Ce1 N1 63.71(19)
O12 Ce1 N4 92.42(18)
O5 Ce1 N4 80.27(19)
O10 Ce1 N4 64.72(18)
O3 Ce1 N4 88.34(18)
O1 Ce1 N4 148.8(2)
N1 Ce1 N4 144.3(2)
O5 Ce2 O8 96.82(18)
O5 Ce2 O6 144.63(17)
O8 Ce2 O6 98.6(2)
O5 Ce2 O1 71.20(17)
O8 Ce2 O1 167.00(19)
O6 Ce2 O1 94.19(18)
O5 Ce2 O3 70.73(16)
O8 Ce2 O3 99.83(19)
O6 Ce2 O3 136.45(16)
O1 Ce2 O3 71.86(17)
O5 Ce2 N3 82.28(18)
O8 Ce2 N3 90.6(2)
O6 Ce2 N3 65.99(18)
O1 Ce2 N3 92.72(19)
O3 Ce2 N3 151.96(19)
O5 Ce2 N2 132.75(18)
O8 Ce2 N2 86.65(18)
O6 Ce2 N2 79.91(18)
O1 Ce2 N2 97.75(17)
O3 Ce2 N2 62.29(18)
N3 Ce2 N2 145.0(2)
C1 O1 Ce2 139.4(5)
C1 O1 Ce1 127.0(5)
Ce2 O1 Ce1 89.85(15)
C2 O2 C3 105.7(6)
C9 O3 Ce1 141.8(5)
C9 O3 Ce2 127.9(5)
Ce1 O3 Ce2 88.25(15)
C10 O4 C11 106.3(6)
Ce1 O5 Ce2 106.72(17)
C25 O8 Ce2 174.5(5)
C26 O9 C27 112.0(7)
C17 O6 Ce2 131.3(4)
C30 O10 Ce1 131.0(4)
C31 O11 C32 104.2(6)
C38 O12 Ce1 173.2(5)
C40 O13 C39 112.0(7)
C18 O7 C19 104.3(6)
C2 N1 C4 107.7(6)
C2 N1 Ce1 116.3(5)
C4 N1 Ce1 134.8(4)
C10 N2 C12 108.6(6)
C10 N2 Ce2 116.0(5)
C12 N2 Ce2 135.1(5)
C18 N3 C20 106.9(6)
C18 N3 Ce2 114.2(5)
C20 N3 Ce2 138.3(5)
C31 N4 C33 108.2(6)
C31 N4 Ce1 112.6(4)
C33 N4 Ce1 139.2(5)
O1 C1 C2 107.4(6)
O1 C1 C7 111.4(6)
C2 C1 C7 108.9(6)
O1 C1 C8 108.5(5)
C2 C1 C8 109.1(6)
C7 C1 C8 111.4(7)
N1 C2 O2 118.9(8)
N1 C2 C1 123.8(7)
O2 C2 C1 117.2(6)
O2 C3 C4 105.2(6)
O2 C3 H3A 110.7
C4 C3 H3A 110.7
O2 C3 H3B 110.7
C4 C3 H3B 110.7
H3A C3 H3B 108.8
N1 C4 C5 109.6(6)
N1 C4 C6 110.5(6)
C5 C4 C6 110.6(7)
N1 C4 C3 102.4(6)
C5 C4 C3 112.5(6)
C6 C4 C3 111.0(5)
C4 C5 H5A 109.5
C4 C5 H5B 109.5
H5A C5 H5B 109.5
C4 C5 H5C 109.5
H5A C5 H5C 109.5
H5B C5 H5C 109.5
C4 C6 H6A 109.5
C4 C6 H6B 109.5
H6A C6 H6B 109.5
C4 C6 H6C 109.5
H6A C6 H6C 109.5
H6B C6 H6C 109.5
C1 C7 H7A 109.5
C1 C7 H7B 109.5
H7A C7 H7B 109.5
C1 C7 H7C 109.5
H7A C7 H7C 109.5
H7B C7 H7C 109.5
C1 C8 H8A 109.5
C1 C8 H8B 109.5
H8A C8 H8B 109.5
C1 C8 H8C 109.5
H8A C8 H8C 109.5
H8B C8 H8C 109.5
O3 C9 C10 107.2(7)
O3 C9 C16 112.1(6)
C10 C9 C16 108.7(6)
O3 C9 C15 109.0(5)
C10 C9 C15 109.0(6)
C16 C9 C15 110.7(7)
N2 C10 O4 117.7(7)
N2 C10 C9 124.8(6)
O4 C10 C9 117.5(7)
O4 C11 C12 105.2(6)
O4 C11 H11A 110.7
C12 C11 H11A 110.7
O4 C11 H11B 110.7
C12 C11 H11B 110.7
H11A C11 H11B 108.8
N2 C12 C14 109.7(6)
N2 C12 C13 108.5(6)
C14 C12 C13 112.8(7)
N2 C12 C11 101.5(6)
C14 C12 C11 112.2(7)
C13 C12 C11 111.5(6)
C12 C13 H13A 109.5
C12 C13 H13B 109.5
H13A C13 H13B 109.5
C12 C13 H13C 109.5
H13A C13 H13C 109.5
H13B C13 H13C 109.5
C12 C14 H14A 109.5
C12 C14 H14B 109.5
H14A C14 H14B 109.5
C12 C14 H14C 109.5
H14A C14 H14C 109.5
H14B C14 H14C 109.5
C9 C15 H15A 109.5
C9 C15 H15B 109.5
H15A C15 H15B 109.5
C9 C15 H15C 109.5
H15A C15 H15C 109.5
H15B C15 H15C 109.5
C9 C16 H16A 109.5
C9 C16 H16B 109.5
H16A C16 H16B 109.5
C9 C16 H16C 109.5
H16A C16 H16C 109.5
H16B C16 H16C 109.5
O8 C25 C26 107.0(7)
O8 C25 C29 109.3(7)
C26 C25 C29 111.8(8)
O8 C25 C28 108.9(7)
C26 C25 C28 107.5(8)
C29 C25 C28 112.1(8)
O9 C26 C25 111.8(7)
O9 C26 H26A 109.3
C25 C26 H26A 109.3
O9 C26 H26B 109.3
C25 C26 H26B 109.3
H26A C26 H26B 107.9
O9 C27 H27A 109.5
O9 C27 H27B 109.5
H27A C27 H27B 109.5
O9 C27 H27C 109.5
H27A C27 H27C 109.5
H27B C27 H27C 109.5
C25 C28 H28A 109.5
C25 C28 H28B 109.5
H28A C28 H28B 109.5
C25 C28 H28C 109.5
H28A C28 H28C 109.5
H28B C28 H28C 109.5
C25 C29 H29A 109.5
C25 C29 H29B 109.5
H29A C29 H29B 109.5
C25 C29 H29C 109.5
H29A C29 H29C 109.5
H29B C29 H29C 109.5
O6 C17 C23 111.2(6)
O6 C17 C18 106.7(6)
C23 C17 C18 109.3(6)
O6 C17 C24 110.5(6)
C23 C17 C24 110.0(7)
C18 C17 C24 109.1(6)
N3 C18 O7 119.6(7)
N3 C18 C17 121.5(7)
O7 C18 C17 118.9(7)
N3 C20 C21 110.6(7)
N3 C20 C22 106.6(6)
C21 C20 C22 112.0(8)
N3 C20 C19 101.3(6)
C21 C20 C19 112.5(7)
C22 C20 C19 113.3(8)
O7 C19 C20 104.4(6)
O7 C19 H19A 110.9
C20 C19 H19A 110.9
O7 C19 H19B 110.9
C20 C19 H19B 110.9
H19A C19 H19B 108.9
C20 C21 H21A 109.5
C20 C21 H21B 109.5
H21A C21 H21B 109.5
C20 C21 H21C 109.5
H21A C21 H21C 109.5
H21B C21 H21C 109.5
C20 C22 H22A 109.5
C20 C22 H22B 109.5
H22A C22 H22B 109.5
C20 C22 H22C 109.5
H22A C22 H22C 109.5
H22B C22 H22C 109.5
C17 C23 H23A 109.5
C17 C23 H23B 109.5
H23A C23 H23B 109.5
C17 C23 H23C 109.5
H23A C23 H23C 109.5
H23B C23 H23C 109.5
C17 C24 H24A 109.5
C17 C24 H24B 109.5
H24A C24 H24B 109.5
C17 C24 H24C 109.5
H24A C24 H24C 109.5
H24B C24 H24C 109.5
O10 C30 C36 110.7(6)
O10 C30 C31 106.1(6)
C36 C30 C31 109.4(6)
O10 C30 C37 111.0(5)
C36 C30 C37 110.9(7)
C31 C30 C37 108.6(6)
N4 C31 O11 118.6(7)
N4 C31 C30 123.8(6)
O11 C31 C30 117.6(7)
O11 C32 C33 105.8(5)
O11 C32 H32A 110.6
C33 C32 H32A 110.6
O11 C32 H32B 110.6
C33 C32 H32B 110.6
H32A C32 H32B 108.7
N4 C33 C35 111.1(6)
N4 C33 C34 106.9(6)
C35 C33 C34 111.6(8)
N4 C33 C32 101.5(6)
C35 C33 C32 113.5(6)
C34 C33 C32 111.6(7)
C33 C34 H34A 109.5
C33 C34 H34B 109.5
H34A C34 H34B 109.5
C33 C34 H34C 109.5
H34A C34 H34C 109.5
H34B C34 H34C 109.5
C33 C35 H35A 109.5
C33 C35 H35B 109.5
H35A C35 H35B 109.5
C33 C35 H35C 109.5
H35A C35 H35C 109.5
H35B C35 H35C 109.5
C30 C36 H36A 109.5
C30 C36 H36B 109.5
H36A C36 H36B 109.5
C30 C36 H36C 109.5
H36A C36 H36C 109.5
H36B C36 H36C 109.5
C30 C37 H37A 109.5
C30 C37 H37B 109.5
H37A C37 H37B 109.5
C30 C37 H37C 109.5
H37A C37 H37C 109.5
H37B C37 H37C 109.5
O12 C38 C42 108.3(6)
O12 C38 C39 107.7(6)
C42 C38 C39 110.1(6)
O12 C38 C41 108.4(6)
C42 C38 C41 111.9(7)
C39 C38 C41 110.4(7)
O13 C39 C38 110.2(6)
O13 C39 H39A 109.6
C38 C39 H39A 109.6
O13 C39 H39B 109.6
C38 C39 H39B 109.6
H39A C39 H39B 108.1
O13 C40 H40A 109.5
O13 C40 H40B 109.5
H40A C40 H40B 109.5
O13 C40 H40C 109.5
H40A C40 H40C 109.5
H40B C40 H40C 109.5
C38 C41 H41A 109.5
C38 C41 H41B 109.5
H41A C41 H41B 109.5
C38 C41 H41C 109.5
H41A C41 H41C 109.5
H41B C41 H41C 109.5
C38 C42 H42A 109.5
C38 C42 H42B 109.5
H42A C42 H42B 109.5
C38 C42 H42C 109.5
H42A C42 H42C 109.5
H42B C42 H42C 109.5
C45 C44 C43 118.1(11)
C45 C44 H44 121.0
C43 C44 H44 121.0
C44 C43 C48 120.2(10)
C44 C43 C49 119.6(10)
C48 C43 C49 120.2(9)
C43 C48 C47 119.5(9)
C43 C48 H48 120.2
C47 C48 H48 120.2
C46 C47 C48 120.9(11)
C46 C47 H47 119.6
C48 C47 H47 119.6
C47 C46 C45 117.5(12)
C47 C46 H46 121.3
C45 C46 H46 121.3
C44 C45 C46 123.8(12)
C44 C45 H45 118.1
C46 C45 H45 118.1
C43 C49 H49A 109.5
C43 C49 H49B 109.5
H49A C49 H49B 109.5
C43 C49 H49C 109.5
H49A C49 H49C 109.5
H49B C49 H49C 109.5

loop_
_geom_bond_atom_site_label_1
_geom_bond_atom_site_label_2
_geom_bond_distance
Ce1 O12 2.078(5)
Ce1 O5 2.106(5)
Ce1 O10 2.239(5)
Ce1 O3 2.395(5)
Ce1 O1 2.407(5)
Ce1 N1 2.603(5)
Ce1 N4 2.619(6)
Ce2 O5 2.106(4)
Ce2 O8 2.143(5)
Ce2 O6 2.190(5)
Ce2 O1 2.379(5)
Ce2 O3 2.459(5)
Ce2 N3 2.556(6)
Ce2 N2 2.653(5)
O1 C1 1.404(8)
O2 C2 1.344(8)
O2 C3 1.451(10)
O3 C9 1.384(8)
O4 C10 1.360(8)
O4 C11 1.437(10)
O8 C25 1.409(10)
O9 C26 1.405(10)
O9 C27 1.435(13)
O6 C17 1.393(9)
O10 C30 1.387(8)
O11 C31 1.366(8)
O11 C32 1.465(10)
O12 C38 1.418(8)
O13 C40 1.398(11)
O13 C39 1.406(9)
O7 C18 1.341(9)
O7 C19 1.471(9)
N1 C2 1.261(9)
N1 C4 1.492(10)
N2 C10 1.260(10)
N2 C12 1.497(9)
N3 C18 1.269(10)
N3 C20 1.501(9)
N4 C31 1.248(10)
N4 C33 1.506(9)
C1 C2 1.512(12)
C1 C7 1.527(10)
C1 C8 1.544(9)
C3 C4 1.541(9)
C3 H3A 0.9900
C3 H3B 0.9900
C4 C5 1.503(10)
C4 C6 1.537(10)
C5 H5A 0.9800
C5 H5B 0.9800
C5 H5C 0.9800
C6 H6A 0.9800
C6 H6B 0.9800
C6 H6C 0.9800
C7 H7A 0.9800
C7 H7B 0.9800
C7 H7C 0.9800
C8 H8A 0.9800
C8 H8B 0.9800
C8 H8C 0.9800
C9 C10 1.504(11)
C9 C16 1.527(11)
C9 C15 1.540(9)
C11 C12 1.556(10)
C11 H11A 0.9900
C11 H11B 0.9900
C12 C14 1.517(12)
C12 C13 1.523(10)
C13 H13A 0.9800
C13 H13B 0.9800
C13 H13C 0.9800
C14 H14A 0.9800
C14 H14B 0.9800
C14 H14C 0.9800
C15 H15A 0.9800
C15 H15B 0.9800
C15 H15C 0.9800
C16 H16A 0.9800
C16 H16B 0.9800
C16 H16C 0.9800
C25 C26 1.501(14)
C25 C29 1.520(12)
C25 C28 1.534(12)
C26 H26A 0.9900
C26 H26B 0.9900
C27 H27A 0.9800
C27 H27B 0.9800
C27 H27C 0.9800
C28 H28A 0.9800
C28 H28B 0.9800
C28 H28C 0.9800
C29 H29A 0.9800
C29 H29B 0.9800
C29 H29C 0.9800
C17 C23 1.527(10)
C17 C18 1.527(10)
C17 C24 1.541(12)
C20 C21 1.503(12)
C20 C22 1.519(13)
C20 C19 1.548(12)
C19 H19A 0.9900
C19 H19B 0.9900
C21 H21A 0.9800
C21 H21B 0.9800
C21 H21C 0.9800
C22 H22A 0.9800
C22 H22B 0.9800
C22 H22C 0.9800
C23 H23A 0.9800
C23 H23B 0.9800
C23 H23C 0.9800
C24 H24A 0.9800
C24 H24B 0.9800
C24 H24C 0.9800
C30 C36 1.523(11)
C30 C31 1.523(10)
C30 C37 1.536(9)
C32 C33 1.525(11)
C32 H32A 0.9900
C32 H32B 0.9900
C33 C35 1.510(10)
C33 C34 1.516(11)
C34 H34A 0.9800
C34 H34B 0.9800
C34 H34C 0.9800
C35 H35A 0.9800
C35 H35B 0.9800
C35 H35C 0.9800
C36 H36A 0.9800
C36 H36B 0.9800
C36 H36C 0.9800
C37 H37A 0.9800
C37 H37B 0.9800
C37 H37C 0.9800
C38 C42 1.515(10)
C38 C39 1.519(13)
C38 C41 1.525(10)
C39 H39A 0.9900
C39 H39B 0.9900
C40 H40A 0.9800
C40 H40B 0.9800
C40 H40C 0.9800
C41 H41A 0.9800
C41 H41B 0.9800
C41 H41C 0.9800
C42 H42A 0.9800
C42 H42B 0.9800
C42 H42C 0.9800
C44 C45 1.358(16)
C44 C43 1.381(12)
C44 H44 0.9500
C43 C48 1.394(13)
C43 C49 1.471(16)
C48 C47 1.416(16)
C48 H48 0.9500
C47 C46 1.344(16)
C47 H47 0.9500
C46 C45 1.412(16)
C46 H46 0.9500
C45 H45 0.9500
C49 H49A 0.9800
C49 H49B 0.9800
C49 H49C 0.9800

loop_
_geom_torsion_atom_site_label_1
_geom_torsion_atom_site_label_2
_geom_torsion_atom_site_label_3
_geom_torsion_atom_site_label_4
_geom_torsion
O5 Ce2 O1 C1 171.4(7)
O8 Ce2 O1 C1 -165.1(8)
O6 Ce2 O1 C1 24.4(7)
O3 Ce2 O1 C1 -113.4(7)
N3 Ce2 O1 C1 90.5(6)
N2 Ce2 O1 C1 -56.0(7)
O5 Ce2 O1 Ce1 -31.27(15)
O8 Ce2 O1 Ce1 -7.7(8)
O6 Ce2 O1 Ce1 -178.28(15)
O3 Ce2 O1 Ce1 43.93(14)
N3 Ce2 O1 Ce1 -112.17(17)
N2 Ce2 O1 Ce1 101.36(17)
O12 Ce1 O1 C1 -71.2(5)
O5 Ce1 O1 C1 -166.9(5)
O10 Ce1 O1 C1 45.1(6)
O3 Ce1 O1 C1 116.5(5)
N1 Ce1 O1 C1 12.1(5)
N4 Ce1 O1 C1 171.1(4)
O12 Ce1 O1 Ce2 127.07(17)
O5 Ce1 O1 Ce2 31.40(14)
O10 Ce1 O1 Ce2 -116.6(2)
O3 Ce1 O1 Ce2 -45.22(15)
N1 Ce1 O1 Ce2 -149.5(2)
N4 Ce1 O1 Ce2 9.4(4)
O12 Ce1 O3 C9 -179.2(11)
O5 Ce1 O3 C9 165.9(7)
O10 Ce1 O3 C9 21.0(7)
O1 Ce1 O3 C9 -119.3(7)
N1 Ce1 O3 C9 -58.7(7)
N4 Ce1 O3 C9 85.6(7)
O12 Ce1 O3 Ce2 -16.4(13)
O5 Ce1 O3 Ce2 -31.33(15)
O10 Ce1 O3 Ce2 -176.31(15)
O1 Ce1 O3 Ce2 43.39(15)
N1 Ce1 O3 Ce2 104.01(17)
N4 Ce1 O3 Ce2 -111.64(18)
O5 Ce2 O3 C9 -161.8(5)
O8 Ce2 O3 C9 -68.0(5)
O6 Ce2 O3 C9 45.8(6)
O1 Ce2 O3 C9 122.3(5)
N3 Ce2 O3 C9 -178.3(5)
N2 Ce2 O3 C9 12.9(5)
O5 Ce2 O3 Ce1 31.60(15)
O8 Ce2 O3 Ce1 125.44(17)
O6 Ce2 O3 Ce1 -120.8(2)
O1 Ce2 O3 Ce1 -44.24(14)
N3 Ce2 O3 Ce1 15.2(4)
N2 Ce2 O3 Ce1 -153.6(2)
O12 Ce1 O5 Ce2 -138.4(2)
O10 Ce1 O5 Ce2 107.0(3)
O3 Ce1 O5 Ce2 39.31(18)
O1 Ce1 O5 Ce2 -37.91(18)
N1 Ce1 O5 Ce2 -39.1(3)
N4 Ce1 O5 Ce2 130.7(2)
O8 Ce2 O5 Ce1 -136.5(2)
O6 Ce2 O5 Ce1 108.0(3)
O1 Ce2 O5 Ce1 38.29(18)
O3 Ce2 O5 Ce1 -38.45(18)
N3 Ce2 O5 Ce1 133.8(2)
N2 Ce2 O5 Ce1 -44.8(3)
O5 Ce2 O8 C25 -77(6)
O6 Ce2 O8 C25 71(6)
O1 Ce2 O8 C25 -99(6)
O3 Ce2 O8 C25 -148(6)
N3 Ce2 O8 C25 6(6)
N2 Ce2 O8 C25 151(6)
O5 Ce2 O6 C17 33.6(8)
O8 Ce2 O6 C17 -81.4(6)
O1 Ce2 O6 C17 96.5(6)
O3 Ce2 O6 C17 164.4(5)
N3 Ce2 O6 C17 5.4(6)
N2 Ce2 O6 C17 -166.4(6)
O12 Ce1 O10 C30 -76.1(6)
O5 Ce1 O10 C30 39.2(7)
O3 Ce1 O10 C30 100.9(6)
O1 Ce1 O10 C30 165.6(5)
N1 Ce1 O10 C30 -164.7(6)
N4 Ce1 O10 C30 13.2(5)
O5 Ce1 O12 C38 -7(4)
O10 Ce1 O12 C38 139(4)
O3 Ce1 O12 C38 -21(5)
O1 Ce1 O12 C38 -79(4)
N1 Ce1 O12 C38 -142(4)
N4 Ce1 O12 C38 74(4)
O12 Ce1 N1 C2 94.1(5)
O5 Ce1 N1 C2 -9.2(6)
O10 Ce1 N1 C2 -168.6(5)
O3 Ce1 N1 C2 -78.4(5)
O1 Ce1 N1 C2 -10.4(5)
N4 Ce1 N1 C2 -171.8(4)
O12 Ce1 N1 C4 -71.7(6)
O5 Ce1 N1 C4 -175.0(5)
O10 Ce1 N1 C4 25.6(5)
O3 Ce1 N1 C4 115.8(6)
O1 Ce1 N1 C4 -176.2(6)
N4 Ce1 N1 C4 22.4(7)
O5 Ce2 N2 C10 -3.0(6)
O8 Ce2 N2 C10 93.2(6)
O6 Ce2 N2 C10 -167.4(6)
O1 Ce2 N2 C10 -74.5(6)
O3 Ce2 N2 C10 -9.8(5)
N3 Ce2 N2 C10 179.4(5)
O5 Ce2 N2 C12 -175.6(5)
O8 Ce2 N2 C12 -79.4(6)
O6 Ce2 N2 C12 20.0(6)
O1 Ce2 N2 C12 112.9(6)
O3 Ce2 N2 C12 177.6(7)
N3 Ce2 N2 C12 6.8(8)
O5 Ce2 N3 C18 -166.6(6)
O8 Ce2 N3 C18 96.6(6)
O6 Ce2 N3 C18 -2.6(5)
O1 Ce2 N3 C18 -96.0(6)
O3 Ce2 N3 C18 -150.9(5)
N2 Ce2 N3 C18 11.7(8)
O5 Ce2 N3 C20 3.3(8)
O8 Ce2 N3 C20 -93.5(8)
O6 Ce2 N3 C20 167.3(8)
O1 Ce2 N3 C20 73.9(8)
O3 Ce2 N3 C20 18.9(10)
N2 Ce2 N3 C20 -178.5(7)
O12 Ce1 N4 C31 87.2(5)
O5 Ce1 N4 C31 -173.6(5)
O10 Ce1 N4 C31 -9.6(4)
O3 Ce1 N4 C31 -101.5(5)
O1 Ce1 N4 C31 -152.6(4)
N1 Ce1 N4 C31 -6.1(6)
O12 Ce1 N4 C33 -93.2(6)
O5 Ce1 N4 C33 6.0(6)
O10 Ce1 N4 C33 170.0(7)
O3 Ce1 N4 C33 78.1(6)
O1 Ce1 N4 C33 27.1(8)
N1 Ce1 N4 C33 173.6(6)
Ce2 O1 C1 C2 139.4(5)
Ce1 O1 C1 C2 -11.7(7)
Ce2 O1 C1 C7 20.3(10)
Ce1 O1 C1 C7 -130.9(6)
Ce2 O1 C1 C8 -102.8(7)
Ce1 O1 C1 C8 106.1(6)
C4 N1 C2 O2 -0.8(8)
Ce1 N1 C2 O2 -170.3(4)
C4 N1 C2 C1 179.0(6)
Ce1 N1 C2 C1 9.5(8)
C3 O2 C2 N1 -0.8(8)
C3 O2 C2 C1 179.4(6)
O1 C1 C2 N1 0.1(9)
C7 C1 C2 N1 120.8(7)
C8 C1 C2 N1 -117.3(7)
O1 C1 C2 O2 179.9(5)
C7 C1 C2 O2 -59.3(8)
C8 C1 C2 O2 62.5(8)
C2 O2 C3 C4 2.0(7)
C2 N1 C4 C5 -117.7(6)
Ce1 N1 C4 C5 49.0(8)
C2 N1 C4 C6 120.2(6)
Ce1 N1 C4 C6 -73.1(7)
C2 N1 C4 C3 1.9(7)
Ce1 N1 C4 C3 168.6(4)
O2 C3 C4 N1 -2.3(7)
O2 C3 C4 C5 115.3(7)
O2 C3 C4 C6 -120.3(7)
Ce1 O3 C9 C10 144.6(6)
Ce2 O3 C9 C10 -13.3(8)
Ce1 O3 C9 C16 25.4(10)
Ce2 O3 C9 C16 -132.6(6)
Ce1 O3 C9 C15 -97.6(8)
Ce2 O3 C9 C15 104.5(7)
C12 N2 C10 O4 2.6(9)
Ce2 N2 C10 O4 -171.9(5)
C12 N2 C10 C9 -177.5(7)
Ce2 N2 C10 C9 8.0(9)
C11 O4 C10 N2 2.9(9)
C11 O4 C10 C9 -177.0(6)
O3 C9 C10 N2 2.0(10)
C16 C9 C10 N2 123.3(8)
C15 C9 C10 N2 -115.9(8)
O3 C9 C10 O4 -178.1(6)
C16 C9 C10 O4 -56.8(8)
C15 C9 C10 O4 64.0(8)
C10 O4 C11 C12 -6.7(7)
C10 N2 C12 C14 -125.2(7)
Ce2 N2 C12 C14 47.8(9)
C10 N2 C12 C13 111.2(7)
Ce2 N2 C12 C13 -75.9(8)
C10 N2 C12 C11 -6.4(7)
Ce2 N2 C12 C11 166.6(5)
O4 C11 C12 N2 7.8(7)
O4 C11 C12 C14 124.8(7)
O4 C11 C12 C13 -107.6(7)
Ce2 O8 C25 C26 -67(6)
Ce2 O8 C25 C29 171(5)
Ce2 O8 C25 C28 48(6)
C27 O9 C26 C25 175.4(9)
O8 C25 C26 O9 179.4(7)
C29 C25 C26 O9 -60.9(10)
C28 C25 C26 O9 62.6(9)
Ce2 O6 C17 C23 -125.7(6)
Ce2 O6 C17 C18 -6.6(9)
Ce2 O6 C17 C24 111.8(6)
C20 N3 C18 O7 5.1(10)
Ce2 N3 C18 O7 178.1(5)
C20 N3 C18 C17 -172.5(7)
Ce2 N3 C18 C17 0.5(9)
C19 O7 C18 N3 7.5(10)
C19 O7 C18 C17 -174.9(7)
O6 C17 C18 N3 3.0(10)
C23 C17 C18 N3 123.4(8)
C24 C17 C18 N3 -116.3(9)
O6 C17 C18 O7 -174.6(7)
C23 C17 C18 O7 -54.2(10)
C24 C17 C18 O7 66.1(9)
C18 N3 C20 C21 -133.9(8)
Ce2 N3 C20 C21 55.8(11)
C18 N3 C20 C22 104.2(8)
Ce2 N3 C20 C22 -66.1(10)
C18 N3 C20 C19 -14.5(9)
Ce2 N3 C20 C19 175.2(6)
C18 O7 C19 C20 -16.0(9)
N3 C20 C19 O7 18.2(8)
C21 C20 C19 O7 136.3(7)
C22 C20 C19 O7 -95.5(7)
Ce1 O10 C30 C36 105.1(6)
Ce1 O10 C30 C31 -13.5(8)
Ce1 O10 C30 C37 -131.3(5)
C33 N4 C31 O11 4.6(8)
Ce1 N4 C31 O11 -175.7(5)
C33 N4 C31 C30 -172.2(6)
Ce1 N4 C31 C30 7.6(8)
C32 O11 C31 N4 4.2(8)
C32 O11 C31 C30 -178.9(6)
O10 C30 C31 N4 1.4(9)
C36 C30 C31 N4 -118.1(8)
C37 C30 C31 N4 120.7(7)
O10 C30 C31 O11 -175.4(6)
C36 C30 C31 O11 65.1(8)
C37 C30 C31 O11 -56.1(8)
C31 O11 C32 C33 -10.7(7)
C31 N4 C33 C35 -131.7(7)
Ce1 N4 C33 C35 48.6(10)
C31 N4 C33 C34 106.2(7)
Ce1 N4 C33 C34 -73.4(8)
C31 N4 C33 C32 -10.7(7)
Ce1 N4 C33 C32 169.6(5)
O11 C32 C33 N4 12.8(7)
O11 C32 C33 C35 132.1(7)
O11 C32 C33 C34 -100.8(7)
Ce1 O12 C38 C42 -28(4)
Ce1 O12 C38 C39 -147(4)
Ce1 O12 C38 C41 93(4)
C40 O13 C39 C38 177.1(6)
O12 C38 C39 O13 -179.6(6)
C42 C38 C39 O13 62.6(8)
C41 C38 C39 O13 -61.5(7)
C45 C44 C43 C48 -2.8(14)
C45 C44 C43 C49 177.9(11)
C44 C43 C48 C47 1.8(14)
C49 C43 C48 C47 -178.9(11)
C43 C48 C47 C46 0.4(17)
C48 C47 C46 C45 -1.6(18)
C43 C44 C45 C46 1.7(18)
C47 C46 C45 C44 0.5(19)
